data_7063230
loop_
_publ_author_name
'Mohammed, Thasnim P.'
'Thennarasu, Abinaya Sushana'
'Jothi, Ravi'
'Gowrishankar, Shanmugaraj'
'Velusamy, Marappan'
'Patra, Suman'
'Sankaralingam, Muniyandi'

_publ_section_title
;
 Investigation of the inherent characteristics of copper(ii) Schiff base
 complexes as antimicrobial agents
;
_journal_issue 29
_journal_name_full 'New Journal of Chemistry'
_journal_page_first 12877
_journal_page_last 12892
_journal_paper_doi 10.1039/D4NJ01271B
_journal_volume 48
_journal_year 2024
_chemical_formula_sum 'C32 H34 Cu2 N10 O2'
_chemical_formula_weight 717.77
_space_group_crystal_system triclinic
_space_group_IT_number 2
_space_group_name_Hall '-P 1'
_space_group_name_H-M_alt 'P -1'
_atom_sites_solution_hydrogens difmap
_audit_creation_method SHELXL-2018/3
_audit_update_record
;
2023-05-16 deposited with the CCDC.	2024-05-29 downloaded from the CCDC.
;
_cell_angle_alpha 63.432(9)
_cell_angle_beta 89.480(9)
_cell_angle_gamma 71.598(9)
_cell_formula_units_Z 1
_cell_length_a 9.489(2)
_cell_length_b 9.759(3)
_cell_length_c 10.043(3)
_cell_measurement_reflns_used 23617
_cell_measurement_temperature 296(2)
_cell_measurement_theta_max 28.543
_cell_measurement_theta_min 2.290
_cell_volume 779.7(4)
_computing_structure_refinement 'SHELXL-2018/3 (Sheldrick, 2018)'
_computing_structure_solution 'SHELXT 2018/2 (Sheldrick, 2018)'
_diffrn_ambient_temperature 296(2)
_diffrn_measured_fraction_theta_full 1.000
_diffrn_measured_fraction_theta_max 0.988
_diffrn_measurement_device_type Bruker
_diffrn_radiation_type MoK\a
_diffrn_radiation_wavelength 0.71073
_diffrn_reflns_av_R_equivalents 0.0639
_diffrn_reflns_av_unetI/netI 0.0464
_diffrn_reflns_Laue_measured_fraction_full 1.000
_diffrn_reflns_Laue_measured_fraction_max 0.988
_diffrn_reflns_limit_h_max 12
_diffrn_reflns_limit_h_min -12
_diffrn_reflns_limit_k_max 13
_diffrn_reflns_limit_k_min -13
_diffrn_reflns_limit_l_max 13
_diffrn_reflns_limit_l_min -13
_diffrn_reflns_number 23617
_diffrn_reflns_point_group_measured_fraction_full 1.000
_diffrn_reflns_point_group_measured_fraction_max 0.988
_diffrn_reflns_theta_full 25.242
_diffrn_reflns_theta_max 28.543
_diffrn_reflns_theta_min 2.290
_exptl_absorpt_coefficient_mu 1.412
_exptl_crystal_colour blue
_exptl_crystal_density_diffrn 1.529
_exptl_crystal_description needle
_exptl_crystal_F_000 370
_exptl_crystal_size_max 0.052
_exptl_crystal_size_mid 0.046
_exptl_crystal_size_min 0.039
_refine_diff_density_max 0.325
_refine_diff_density_min -0.304
_refine_diff_density_rms 0.066
_refine_ls_extinction_method none
_refine_ls_goodness_of_fit_ref 1.037
_refine_ls_hydrogen_treatment refall
_refine_ls_matrix_type full
_refine_ls_number_parameters 276
_refine_ls_number_reflns 3924
_refine_ls_number_restraints 0
_refine_ls_restrained_S_all 1.037
_refine_ls_R_factor_all 0.0563
_refine_ls_R_factor_gt 0.0378
_refine_ls_shift/su_max 0.000
_refine_ls_shift/su_mean 0.000
_refine_ls_structure_factor_coef Fsqd
_refine_ls_weighting_details 'w=1/[\s^2^(Fo^2^)+(0.0397P)^2^+0.2176P] where P=(Fo^2^+2Fc^2^)/3'
_refine_ls_weighting_scheme calc
_refine_ls_wR_factor_gt 0.0861
_refine_ls_wR_factor_ref 0.0937
_reflns_Friedel_coverage 0.000
_reflns_number_gt 3097
_reflns_number_total 3924
_reflns_threshold_expression 'I > 2\s(I)'
_cod_data_source_file d4nj01271b2.cif
_cod_data_source_block shelx
_cod_depositor_comments 'Adding full bibliography for 7063230--7063231.cif.'
_cod_original_cell_volume 779.6(4)
_cod_database_code 7063230
_shelx_shelxl_version_number 2018/3
_shelx_space_group_comment
;
The symmetry employed for this shelxl refinement is uniquely defined
by the following loop, which should always be used as a source of
symmetry information in preference to the above space-group names.
They are only intended as comments.
;

loop_
_space_group_symop_operation_xyz
'x, y, z'
'-x, -y, -z'

loop_
_atom_site_label
_atom_site_type_symbol
_atom_site_fract_x
_atom_site_fract_y
_atom_site_fract_z
_atom_site_U_iso_or_equiv
_atom_site_adp_type
_atom_site_occupancy
_atom_site_site_symmetry_order
_atom_site_calc_flag
_atom_site_refinement_flags_posn
_atom_site_refinement_flags_adp
_atom_site_refinement_flags_occupancy
_atom_site_disorder_assembly
_atom_site_disorder_group
Cu1 Cu 0.06528(3) 0.42961(3) 0.17802(3) 0.04060(11) Uani 1 1 d . . . . .
O1 O -0.07012(19) 0.6135(2) 0.18982(19) 0.0505(4) Uani 1 1 d . . . . .
N2 N 0.2182(2) 0.2404(2) 0.1580(2) 0.0442(4) Uani 1 1 d . . . . .
N1 N 0.2317(2) 0.4079(2) 0.3037(2) 0.0429(4) Uani 1 1 d . . . . .
N4 N -0.2013(2) 0.3711(2) 0.1523(2) 0.0449(4) Uani 1 1 d . . . . .
N3 N -0.0993(2) 0.3966(3) 0.0887(2) 0.0507(5) Uani 1 1 d . . . . .
C11 C 0.2791(3) -0.0502(3) 0.2077(2) 0.0419(5) Uani 1 1 d . . . . .
C10 C 0.2068(3) 0.0772(3) 0.2555(3) 0.0483(6) Uani 1 1 d . . . . .
N5 N -0.3004(3) 0.3430(4) 0.2097(3) 0.0782(8) Uani 1 1 d . . . . .
C8 C 0.3718(3) 0.2785(4) 0.3215(3) 0.0539(6) Uani 1 1 d . . . . .
C7 C 0.2236(3) 0.4882(3) 0.3774(3) 0.0479(6) Uani 1 1 d . . . . .
C16 C 0.2003(3) -0.0608(3) 0.1014(3) 0.0556(6) Uani 1 1 d . . . . .
C9 C 0.3656(3) 0.2513(3) 0.1843(3) 0.0527(6) Uani 1 1 d . . . . .
C5 C 0.0938(3) 0.6163(3) 0.3707(3) 0.0467(6) Uani 1 1 d . . . . .
C6 C -0.0449(3) 0.6748(3) 0.2761(3) 0.0470(6) Uani 1 1 d . . . . .
C12 C 0.4234(4) -0.1614(4) 0.2674(4) 0.0734(9) Uani 1 1 d . . . . .
C4 C 0.1073(4) 0.6887(4) 0.4620(3) 0.0615(8) Uani 1 1 d . . . . .
C1 C -0.1598(4) 0.8075(3) 0.2763(3) 0.0604(7) Uani 1 1 d . . . . .
C14 C 0.4032(4) -0.2868(4) 0.1165(4) 0.0644(8) Uani 1 1 d . . . . .
C15 C 0.2613(4) -0.1782(4) 0.0557(3) 0.0659(8) Uani 1 1 d . . . . .
C3 C -0.0080(5) 0.8168(4) 0.4587(4) 0.0746(10) Uani 1 1 d . . . . .
C2 C -0.1393(5) 0.8767(4) 0.3649(4) 0.0731(10) Uani 1 1 d . . . . .
C13 C 0.4835(4) -0.2788(4) 0.2203(5) 0.0846(11) Uani 1 1 d . . . . .
H9 H 0.444(3) 0.158(3) 0.194(3) 0.050(7) Uiso 1 1 d . . . . .
H11 H 0.243(3) 0.045(3) 0.356(3) 0.051(7) Uiso 1 1 d . . . . .
H7 H 0.380(3) 0.179(3) 0.413(3) 0.057(8) Uiso 1 1 d . . . . .
H12 H 0.105(3) 0.089(3) 0.258(3) 0.064(8) Uiso 1 1 d . . . . .
H6 H 0.454(3) 0.305(3) 0.328(3) 0.049(7) Uiso 1 1 d . . . . .
H8 H 0.376(2) 0.343(3) 0.092(3) 0.045(6) Uiso 1 1 d . . . . .
H5 H 0.311(3) 0.465(3) 0.439(3) 0.040(6) Uiso 1 1 d . . . . .
H1 H -0.242(3) 0.844(3) 0.218(3) 0.036(7) Uiso 1 1 d . . . . .
H17 H 0.118(3) 0.014(4) 0.057(3) 0.073(10) Uiso 1 1 d . . . . .
H2 H -0.216(3) 0.958(3) 0.361(3) 0.057(8) Uiso 1 1 d . . . . .
H3 H 0.012(4) 0.858(4) 0.519(4) 0.086(11) Uiso 1 1 d . . . . .
H16 H 0.207(4) -0.185(5) -0.017(4) 0.114(13) Uiso 1 1 d . . . . .
H15 H 0.446(4) -0.363(4) 0.085(4) 0.095(11) Uiso 1 1 d . . . . .
H13 H 0.466(4) -0.161(4) 0.336(4) 0.091(12) Uiso 1 1 d . . . . .
H14 H 0.566(4) -0.333(5) 0.248(5) 0.105(14) Uiso 1 1 d . . . . .
H4 H 0.193(3) 0.658(4) 0.515(3) 0.065(10) Uiso 1 1 d . . . . .
H10 H 0.201(3) 0.264(3) 0.070(3) 0.042(7) Uiso 1 1 d . . . . .

loop_
_atom_site_aniso_label
_atom_site_aniso_U_11
_atom_site_aniso_U_22
_atom_site_aniso_U_33
_atom_site_aniso_U_23
_atom_site_aniso_U_13
_atom_site_aniso_U_12
Cu1 0.04485(17) 0.04133(16) 0.04609(18) -0.02852(13) 0.00925(11) -0.01601(12)
O1 0.0564(10) 0.0476(9) 0.0529(10) -0.0318(8) 0.0096(8) -0.0124(8)
N2 0.0541(12) 0.0442(11) 0.0434(11) -0.0273(9) 0.0148(9) -0.0187(9)
N1 0.0520(11) 0.0431(10) 0.0422(10) -0.0237(9) 0.0111(8) -0.0220(9)
N4 0.0442(11) 0.0443(10) 0.0580(12) -0.0350(10) 0.0077(9) -0.0133(9)
N3 0.0553(12) 0.0651(13) 0.0514(12) -0.0371(11) 0.0150(10) -0.0310(10)
C11 0.0535(13) 0.0379(11) 0.0392(12) -0.0218(10) 0.0120(10) -0.0165(10)
C10 0.0607(16) 0.0457(13) 0.0492(15) -0.0300(12) 0.0190(12) -0.0204(11)
N5 0.0601(15) 0.108(2) 0.102(2) -0.0693(18) 0.0360(15) -0.0437(15)
C8 0.0468(14) 0.0555(15) 0.0647(17) -0.0321(14) 0.0074(12) -0.0184(12)
C7 0.0625(15) 0.0519(14) 0.0415(13) -0.0244(11) 0.0103(11) -0.0313(12)
C16 0.0614(17) 0.0463(14) 0.0591(16) -0.0292(13) -0.0008(13) -0.0117(12)
C9 0.0490(14) 0.0506(14) 0.0619(16) -0.0302(13) 0.0190(12) -0.0163(12)
C5 0.0741(16) 0.0461(12) 0.0393(12) -0.0271(10) 0.0234(11) -0.0347(12)
C6 0.0706(16) 0.0384(11) 0.0427(13) -0.0234(10) 0.0270(11) -0.0261(11)
C12 0.073(2) 0.0630(18) 0.082(2) -0.0452(17) -0.0172(17) -0.0031(15)
C4 0.099(2) 0.0637(17) 0.0495(16) -0.0377(14) 0.0320(16) -0.0473(17)
C1 0.078(2) 0.0502(15) 0.0572(17) -0.0300(14) 0.0303(16) -0.0212(14)
C14 0.089(2) 0.0520(16) 0.0686(19) -0.0401(15) 0.0342(17) -0.0278(15)
C15 0.098(2) 0.0578(16) 0.0542(17) -0.0360(14) 0.0073(15) -0.0275(16)
C3 0.132(3) 0.070(2) 0.067(2) -0.0533(18) 0.054(2) -0.060(2)
C2 0.112(3) 0.0527(17) 0.072(2) -0.0422(16) 0.055(2) -0.0329(18)
C13 0.067(2) 0.0580(18) 0.117(3) -0.049(2) -0.001(2) 0.0055(16)

loop_
_atom_type_symbol
_atom_type_description
_atom_type_scat_dispersion_real
_atom_type_scat_dispersion_imag
_atom_type_scat_source
C C 0.0033 0.0016 'International Tables Vol C Tables 4.2.6.8 and 6.1.1.4'
H H 0.0000 0.0000 'International Tables Vol C Tables 4.2.6.8 and 6.1.1.4'
N N 0.0061 0.0033 'International Tables Vol C Tables 4.2.6.8 and 6.1.1.4'
O O 0.0106 0.0060 'International Tables Vol C Tables 4.2.6.8 and 6.1.1.4'
Cu Cu 0.3201 1.2651 'International Tables Vol C Tables 4.2.6.8 and 6.1.1.4'

loop_
_geom_angle_atom_site_label_1
_geom_angle_atom_site_label_2
_geom_angle_atom_site_label_3
_geom_angle
_geom_angle_site_symmetry_1
_geom_angle_site_symmetry_3
_geom_angle_publ_flag
O1 Cu1 N1 94.54(8) . . ?
O1 Cu1 N3 92.44(8) . . ?
N1 Cu1 N3 165.79(8) . . ?
O1 Cu1 N2 176.55(7) . . ?
N1 Cu1 N2 84.16(9) . . ?
N3 Cu1 N2 89.53(9) . . ?
C6 O1 Cu1 126.32(16) . . ?
C9 N2 C10 114.2(2) . . ?
C9 N2 Cu1 105.16(15) . . ?
C10 N2 Cu1 114.61(15) . . ?
C9 N2 H10 108.0(17) . . ?
C10 N2 H10 109.6(18) . . ?
Cu1 N2 H10 104.7(18) . . ?
C7 N1 C8 120.3(2) . . ?
C7 N1 Cu1 125.13(18) . . ?
C8 N1 Cu1 114.34(16) . . ?
N5 N4 N3 176.8(3) . . ?
N4 N3 Cu1 121.95(17) . . ?
C16 C11 C12 117.3(2) . . ?
C16 C11 C10 119.6(2) . . ?
C12 C11 C10 123.0(2) . . ?
N2 C10 C11 114.9(2) . . ?
N2 C10 H11 108.2(16) . . ?
C11 C10 H11 112.9(16) . . ?
N2 C10 H12 108.9(17) . . ?
C11 C10 H12 108.3(18) . . ?
H11 C10 H12 103(2) . . ?
N1 C8 C9 107.4(2) . . ?
N1 C8 H7 109.2(16) . . ?
C9 C8 H7 110.6(16) . . ?
N1 C8 H6 112.1(16) . . ?
C9 C8 H6 109.4(16) . . ?
H7 C8 H6 108(2) . . ?
N1 C7 C5 125.8(2) . . ?
N1 C7 H5 118.1(15) . . ?
C5 C7 H5 116.1(15) . . ?
C11 C16 C15 121.7(3) . . ?
C11 C16 H17 117(2) . . ?
C15 C16 H17 121(2) . . ?
N2 C9 C8 108.4(2) . . ?
N2 C9 H9 111.0(15) . . ?
C8 C9 H9 112.7(15) . . ?
N2 C9 H8 107.4(13) . . ?
C8 C9 H8 112.2(14) . . ?
H9 C9 H8 105(2) . . ?
C4 C5 C6 119.3(3) . . ?
C4 C5 C7 117.2(3) . . ?
C6 C5 C7 123.5(2) . . ?
O1 C6 C1 119.2(3) . . ?
O1 C6 C5 124.1(2) . . ?
C1 C6 C5 116.7(2) . . ?
C11 C12 C13 120.4(3) . . ?
C11 C12 H13 117(3) . . ?
C13 C12 H13 122(3) . . ?
C3 C4 C5 121.7(3) . . ?
C3 C4 H4 119(2) . . ?
C5 C4 H4 119(2) . . ?
C2 C1 C6 121.6(3) . . ?
C2 C1 H1 121.7(17) . . ?
C6 C1 H1 116.7(17) . . ?
C13 C14 C15 119.7(3) . . ?
C13 C14 H15 119(2) . . ?
C15 C14 H15 121(2) . . ?
C14 C15 C16 119.9(3) . . ?
C14 C15 H16 119(2) . . ?
C16 C15 H16 121(2) . . ?
C2 C3 C4 119.3(3) . . ?
C2 C3 H3 125(2) . . ?
C4 C3 H3 115(2) . . ?
C3 C2 C1 121.3(3) . . ?
C3 C2 H2 121.7(19) . . ?
C1 C2 H2 116.9(19) . . ?
C14 C13 C12 120.9(3) . . ?
C14 C13 H14 120(3) . . ?
C12 C13 H14 119(3) . . ?

loop_
_geom_bond_atom_site_label_1
_geom_bond_atom_site_label_2
_geom_bond_distance
_geom_bond_site_symmetry_2
_geom_bond_publ_flag
Cu1 O1 1.9020(17) . ?
Cu1 N1 1.9281(19) . ?
Cu1 N3 1.987(2) . ?
Cu1 N2 2.047(2) . ?
O1 C6 1.313(3) . ?
N2 C9 1.471(3) . ?
N2 C10 1.489(3) . ?
N2 H10 0.82(3) . ?
N1 C7 1.284(3) . ?
N1 C8 1.462(3) . ?
N4 N5 1.142(3) . ?
N4 N3 1.186(3) . ?
C11 C16 1.367(4) . ?
C11 C12 1.381(4) . ?
C11 C10 1.496(3) . ?
C10 H11 0.94(3) . ?
C10 H12 0.94(3) . ?
C8 C9 1.520(4) . ?
C8 H7 0.98(3) . ?
C8 H6 0.91(3) . ?
C7 C5 1.427(4) . ?
C7 H5 0.94(2) . ?
C16 C15 1.381(4) . ?
C16 H17 0.83(3) . ?
C9 H9 0.94(3) . ?
C9 H8 0.99(2) . ?
C5 C4 1.413(3) . ?
C5 C6 1.422(4) . ?
C6 C1 1.406(4) . ?
C12 C13 1.389(5) . ?
C12 H13 0.81(4) . ?
C4 C3 1.364(5) . ?
C4 H4 0.86(3) . ?
C1 C2 1.382(4) . ?
C1 H1 0.85(2) . ?
C14 C13 1.341(5) . ?
C14 C15 1.358(5) . ?
C14 H15 0.92(4) . ?
C15 H16 0.93(4) . ?
C3 C2 1.360(5) . ?
C3 H3 0.91(3) . ?
C2 H2 0.88(3) . ?
C13 H14 0.76(4) . ?

loop_
_geom_torsion_atom_site_label_1
_geom_torsion_atom_site_label_2
_geom_torsion_atom_site_label_3
_geom_torsion_atom_site_label_4
_geom_torsion
_geom_torsion_site_symmetry_1
_geom_torsion_site_symmetry_2
_geom_torsion_site_symmetry_3
_geom_torsion_site_symmetry_4
_geom_torsion_publ_flag
C9 N2 C10 C11 -77.9(3) . . . . ?
Cu1 N2 C10 C11 160.66(18) . . . . ?
C16 C11 C10 N2 -85.1(3) . . . . ?
C12 C11 C10 N2 95.7(3) . . . . ?
C7 N1 C8 C9 -159.7(2) . . . . ?
Cu1 N1 C8 C9 25.3(3) . . . . ?
C8 N1 C7 C5 -179.7(2) . . . . ?
Cu1 N1 C7 C5 -5.3(3) . . . . ?
C12 C11 C16 C15 0.4(4) . . . . ?
C10 C11 C16 C15 -178.8(3) . . . . ?
C10 N2 C9 C8 -80.9(3) . . . . ?
Cu1 N2 C9 C8 45.5(2) . . . . ?
N1 C8 C9 N2 -47.0(3) . . . . ?
N1 C7 C5 C4 179.4(2) . . . . ?
N1 C7 C5 C6 -1.6(4) . . . . ?
Cu1 O1 C6 C1 -177.27(17) . . . . ?
Cu1 O1 C6 C5 3.3(3) . . . . ?
C4 C5 C6 O1 -178.3(2) . . . . ?
C7 C5 C6 O1 2.7(3) . . . . ?
C4 C5 C6 C1 2.3(3) . . . . ?
C7 C5 C6 C1 -176.7(2) . . . . ?
C16 C11 C12 C13 -0.3(5) . . . . ?
C10 C11 C12 C13 178.9(3) . . . . ?
C6 C5 C4 C3 -2.0(4) . . . . ?
C7 C5 C4 C3 177.0(2) . . . . ?
O1 C6 C1 C2 180.0(2) . . . . ?
C5 C6 C1 C2 -0.6(4) . . . . ?
C13 C14 C15 C16 -0.4(5) . . . . ?
C11 C16 C15 C14 -0.1(5) . . . . ?
C5 C4 C3 C2 -0.1(4) . . . . ?
C4 C3 C2 C1 1.8(5) . . . . ?
C6 C1 C2 C3 -1.5(4) . . . . ?
C15 C14 C13 C12 0.5(6) . . . . ?
C11 C12 C13 C14 -0.1(6) . . . . ?
